data_4502935
loop_
_publ_author_name
'Bacchi, Alessia'
'Carcelli, Mauro'
'Pelagatti, Paolo'
'Rispoli, Gabriele'
'Rogolino, Dominga'

_publ_section_title
;
 Supramolecular Architectures of Pt(II) Complexes Controlled by Hydrogen
 Bonds and by Guest Molecules
;
_journal_issue 1
_journal_name_full 'Crystal Growth &amp; Design'
_journal_page_first 387
_journal_paper_doi 10.1021/cg201185c
_journal_volume 12
_journal_year 2012
_chemical_formula_sum 'C39 H36 Cl2 N2 O3 Pt'
_chemical_formula_weight 846.69
_chemical_name_systematic
; 
 ? 
;
_space_group_IT_number 14
_symmetry_cell_setting monoclinic
_symmetry_space_group_name_Hall '-P 2yab'
_symmetry_space_group_name_H-M 'P 1 21/a 1'
_atom_sites_solution_hydrogens geom
_atom_sites_solution_primary direct
_atom_sites_solution_secondary difmap
_audit_creation_method SHELXL-97
_cell_angle_alpha 90.00
_cell_angle_beta 98.757(11)
_cell_angle_gamma 90.00
_cell_formula_units_Z 4
_cell_length_a 13.5935(19)
_cell_length_b 14.7377(15)
_cell_length_c 17.680(3)
_cell_measurement_reflns_used 800
_cell_measurement_temperature 293(2)
_cell_measurement_theta_max 18
_cell_measurement_theta_min 4
_cell_volume 3500.7(9)
_computing_structure_refinement 'SHELXL-97 (Sheldrick, 1997)'
_computing_structure_solution 'SIR97 (Altomare et al. 1997)'
_diffrn_ambient_temperature 293(2)
_diffrn_detector_area_resol_mean 8.2
_diffrn_measured_fraction_theta_full 0.703
_diffrn_measured_fraction_theta_max 0.703
_diffrn_measurement_device_type diffractometer
_diffrn_measurement_method '\w scan'
_diffrn_radiation_monochromator graphite
_diffrn_radiation_source 'fine-focus sealed tube'
_diffrn_radiation_type MoK\a
_diffrn_radiation_wavelength 0.71073
_diffrn_reflns_av_R_equivalents 0.0441
_diffrn_reflns_av_sigmaI/netI 0.0694
_diffrn_reflns_limit_h_max 17
_diffrn_reflns_limit_h_min -17
_diffrn_reflns_limit_k_max 11
_diffrn_reflns_limit_k_min -11
_diffrn_reflns_limit_l_max 5
_diffrn_reflns_limit_l_min -23
_diffrn_reflns_number 10284
_diffrn_reflns_theta_full 27.92
_diffrn_reflns_theta_max 27.92
_diffrn_reflns_theta_min 2.24
_exptl_absorpt_coefficient_mu 4.201
_exptl_absorpt_correction_T_max 1.0
_exptl_absorpt_correction_T_min 0.65
_exptl_absorpt_correction_type multi-scan
_exptl_absorpt_process_details 'SADABS procedure'
_exptl_crystal_colour yellow
_exptl_crystal_density_diffrn 1.607
_exptl_crystal_density_method 'not measured'
_exptl_crystal_description prism
_exptl_crystal_F_000 1680
_exptl_crystal_size_max 0.08
_exptl_crystal_size_mid 0.07
_exptl_crystal_size_min 0.03
_refine_diff_density_max 3.351
_refine_diff_density_min -1.981
_refine_diff_density_rms 0.162
_refine_ls_extinction_method none
_refine_ls_goodness_of_fit_ref 1.005
_refine_ls_hydrogen_treatment constr
_refine_ls_matrix_type full
_refine_ls_number_parameters 441
_refine_ls_number_reflns 5899
_refine_ls_number_restraints 0
_refine_ls_restrained_S_all 1.005
_refine_ls_R_factor_all 0.0864
_refine_ls_R_factor_gt 0.0579
_refine_ls_shift/su_max 0.001
_refine_ls_shift/su_mean 0.000
_refine_ls_structure_factor_coef Fsqd
_refine_ls_weighting_details 'calc w=1/[\s^2^(Fo^2^)+(0.0854P)^2^+0.0000P] where P=(Fo^2^+2Fc^2^)/3'
_refine_ls_weighting_scheme calc
_refine_ls_wR_factor_gt 0.1355
_refine_ls_wR_factor_ref 0.1501
_reflns_number_gt 4139
_reflns_number_total 5899
_reflns_threshold_expression >2sigma(I)
_cod_data_source_file cg201185c_si_001.cif
_cod_data_source_block pt-ace
_cod_original_cell_volume 3500.7(8)
_cod_original_sg_symbol_H-M P21/a
_cod_database_code 4502935

loop_
_symmetry_equiv_pos_as_xyz
'x, y, z'
'-x+1/2, y+1/2, -z'
'-x, -y, -z'
'x-1/2, -y-1/2, z'

loop_
_atom_site_label
_atom_site_type_symbol
_atom_site_fract_x
_atom_site_fract_y
_atom_site_fract_z
_atom_site_U_iso_or_equiv
_atom_site_adp_type
_atom_site_occupancy
_atom_site_symmetry_multiplicity
_atom_site_calc_flag
_atom_site_refinement_flags
Pt1 Pt 0.94396(2) 0.34523(3) 0.46312(2) 0.03536(18) Uani 1 1 d .
Cl1 Cl 1.05557(17) 0.2916(2) 0.38817(16) 0.0556(8) Uani 1 1 d .
Cl2 Cl 1.06756(17) 0.3577(2) 0.56690(16) 0.0550(8) Uani 1 1 d .
O1 O 0.6437(5) 0.5549(6) 0.6945(4) 0.047(2) Uani 1 1 d .
H1o H 0.5953 0.5703 0.7140 0.070 Uiso 1 1 calc R
O2 O 0.4970(5) 0.3403(5) 0.2370(4) 0.049(2) Uani 1 1 d .
H2o H 0.5159 0.3137 0.2773 0.073 Uiso 1 1 calc R
N1 N 0.8441(5) 0.3884(6) 0.5292(4) 0.0320(19) Uani 1 1 d .
N2 N 0.8321(5) 0.3405(6) 0.3734(4) 0.038(2) Uani 1 1 d .
C1 C 0.8537(6) 0.4650(7) 0.5679(5) 0.037(3) Uani 1 1 d .
H1 H 0.9071 0.5026 0.5623 0.044 Uiso 1 1 calc R
C2 C 0.7896(6) 0.4923(7) 0.6158(5) 0.034(2) Uani 1 1 d .
H2 H 0.7987 0.5476 0.6413 0.041 Uiso 1 1 calc R
C3 C 0.7106(6) 0.4364(7) 0.6260(5) 0.035(3) Uani 1 1 d .
C4 C 0.6999(7) 0.3574(7) 0.5856(5) 0.042(3) Uani 1 1 d .
H4 H 0.6476 0.3185 0.5909 0.051 Uiso 1 1 calc R
C5 C 0.7654(7) 0.3352(7) 0.5375(5) 0.039(3) Uani 1 1 d .
H5 H 0.7558 0.2817 0.5095 0.047 Uiso 1 1 calc R
C6 C 0.6448(6) 0.4569(8) 0.6872(5) 0.034(3) Uani 1 1 d .
C7 C 0.6984(6) 0.4145(9) 0.7610(5) 0.038(3) Uani 1 1 d .
C8 C 0.7506(7) 0.4674(9) 0.8191(6) 0.058(3) Uani 1 1 d .
H8 H 0.7523 0.5301 0.8136 0.069 Uiso 1 1 calc R
C9 C 0.7997(9) 0.4274(13) 0.8845(8) 0.081(5) Uani 1 1 d .
H9 H 0.8346 0.4632 0.9228 0.098 Uiso 1 1 calc R
C10 C 0.7974(10) 0.3359(12) 0.8935(8) 0.075(5) Uani 1 1 d .
H10 H 0.8291 0.3096 0.9385 0.089 Uiso 1 1 calc R
C11 C 0.7489(8) 0.2828(9) 0.8369(7) 0.063(4) Uani 1 1 d .
H11 H 0.7485 0.2201 0.8426 0.076 Uiso 1 1 calc R
C12 C 0.6998(7) 0.3231(9) 0.7701(6) 0.043(3) Uani 1 1 d .
H12 H 0.6674 0.2865 0.7312 0.052 Uiso 1 1 calc R
C13 C 0.5377(6) 0.4246(7) 0.6641(5) 0.040(3) Uani 1 1 d .
C14 C 0.4846(7) 0.3798(7) 0.7113(6) 0.043(3) Uani 1 1 d .
H14 H 0.5140 0.3661 0.7610 0.051 Uiso 1 1 calc R
C15 C 0.3861(7) 0.3539(7) 0.6862(7) 0.054(3) Uani 1 1 d .
H15 H 0.3512 0.3231 0.7195 0.065 Uiso 1 1 calc R
C16 C 0.3411(7) 0.3723(9) 0.6157(9) 0.069(4) Uani 1 1 d .
H16 H 0.2760 0.3533 0.5998 0.083 Uiso 1 1 calc R
C17 C 0.3917(9) 0.4197(11) 0.5661(9) 0.093(5) Uani 1 1 d .
H17 H 0.3603 0.4353 0.5174 0.112 Uiso 1 1 calc R
C18 C 0.4881(7) 0.4431(10) 0.5901(7) 0.078(4) Uani 1 1 d .
H18 H 0.5227 0.4728 0.5559 0.093 Uiso 1 1 calc R
C19 C 0.7746(7) 0.4156(8) 0.3586(6) 0.043(3) Uani 1 1 d .
H19 H 0.7888 0.4668 0.3891 0.04(3) Uiso 1 1 calc R
C20 C 0.6976(7) 0.4181(9) 0.3011(5) 0.048(3) Uani 1 1 d .
H20 H 0.6596 0.4707 0.2933 0.11(6) Uiso 1 1 calc R
C21 C 0.6731(7) 0.3438(7) 0.2525(5) 0.041(3) Uani 1 1 d .
C22 C 0.7326(7) 0.2675(8) 0.2710(6) 0.043(3) Uani 1 1 d .
H22 H 0.7192 0.2147 0.2425 0.07(4) Uiso 1 1 calc R
C23 C 0.8097(7) 0.2687(8) 0.3295(6) 0.041(3) Uani 1 1 d .
H23 H 0.8484 0.2167 0.3392 0.07(4) Uiso 1 1 calc R
C24 C 0.5783(7) 0.3469(7) 0.1934(5) 0.040(3) Uani 1 1 d .
C25 C 0.5731(7) 0.2683(7) 0.1363(5) 0.042(3) Uani 1 1 d .
C26 C 0.4927(10) 0.2093(10) 0.1263(8) 0.069(4) Uani 1 1 d .
H26 H 0.4428 0.2154 0.1565 0.20(10) Uiso 1 1 calc R
C27 C 0.4864(14) 0.1425(11) 0.0728(10) 0.091(5) Uani 1 1 d .
H27 H 0.4336 0.1018 0.0689 0.11(6) Uiso 1 1 calc R
C28 C 0.5527(15) 0.1339(12) 0.0262(8) 0.093(6) Uani 1 1 d .
H28 H 0.5449 0.0883 -0.0106 0.111 Uiso 1 1 calc R
C29 C 0.6326(14) 0.1906(12) 0.0310(8) 0.084(5) Uani 1 1 d .
H29 H 0.6793 0.1841 -0.0020 0.4(2) Uiso 1 1 calc R
C30 C 0.6429(10) 0.2601(9) 0.0878(7) 0.071(4) Uani 1 1 d .
H30 H 0.6967 0.2998 0.0921 0.04(3) Uiso 1 1 calc R
C31 C 0.5676(7) 0.4351(8) 0.1501(5) 0.045(3) Uani 1 1 d .
C32 C 0.4734(9) 0.4705(10) 0.1254(6) 0.059(3) Uani 1 1 d .
H32 H 0.4170 0.4406 0.1363 0.28(13) Uiso 1 1 calc R
C33 C 0.4648(11) 0.5515(10) 0.0840(7) 0.072(4) Uani 1 1 d .
H33 H 0.4017 0.5753 0.0681 0.06(3) Uiso 1 1 calc R
C34 C 0.5439(12) 0.5960(11) 0.0664(7) 0.078(4) Uani 1 1 d .
H34 H 0.5363 0.6499 0.0389 0.09(5) Uiso 1 1 calc R
C35 C 0.6387(10) 0.5594(9) 0.0904(7) 0.067(4) Uani 1 1 d .
H35 H 0.6946 0.5895 0.0788 0.06(3) Uiso 1 1 calc R
C36 C 0.6495(8) 0.4814(9) 0.1300(6) 0.056(3) Uani 1 1 d .
H36 H 0.7130 0.4577 0.1445 0.06(3) Uiso 1 1 calc R
O3 O 0.8856(8) 0.5583(8) 0.1442(7) 0.118(4) Uani 1 1 d .
C37 C 0.9452(10) 0.5613(11) 0.2034(8) 0.076(4) Uani 1 1 d .
C39 C 1.0051(12) 0.6444(10) 0.2264(11) 0.107(6) Uani 1 1 d .
H39A H 0.9872 0.6913 0.1891 0.160 Uiso 1 1 calc R
H39B H 1.0746 0.6307 0.2293 0.160 Uiso 1 1 calc R
H39C H 0.9919 0.6648 0.2754 0.160 Uiso 1 1 calc R
C38 C 0.9659(12) 0.4833(11) 0.2524(8) 0.097(5) Uani 1 1 d .
H38A H 0.9176 0.4368 0.2367 0.146 Uiso 1 1 calc R
H38B H 0.9626 0.5003 0.3043 0.146 Uiso 1 1 calc R
H38C H 1.0313 0.4608 0.2487 0.146 Uiso 1 1 calc R

loop_
_atom_site_aniso_label
_atom_site_aniso_U_11
_atom_site_aniso_U_22
_atom_site_aniso_U_33
_atom_site_aniso_U_23
_atom_site_aniso_U_13
_atom_site_aniso_U_12
Pt1 0.02561(16) 0.0367(4) 0.0435(2) -0.00186(18) 0.00450(12) 0.00308(16)
Cl1 0.0360(12) 0.066(3) 0.0668(17) -0.0192(15) 0.0132(11) 0.0064(12)
Cl2 0.0323(11) 0.069(3) 0.0589(15) -0.0050(14) -0.0091(10) 0.0074(11)
O1 0.039(4) 0.040(7) 0.065(5) 0.009(4) 0.021(3) 0.006(3)
O2 0.038(3) 0.066(7) 0.044(4) 0.011(4) 0.011(3) 0.011(3)
N1 0.024(3) 0.033(7) 0.037(4) 0.006(4) -0.002(3) -0.002(3)
N2 0.032(4) 0.043(8) 0.040(4) -0.006(4) 0.006(3) 0.007(4)
C1 0.028(4) 0.040(9) 0.043(5) -0.008(5) 0.008(3) -0.009(4)
C2 0.031(4) 0.023(8) 0.049(5) -0.002(4) 0.011(4) 0.002(4)
C3 0.030(4) 0.035(9) 0.039(5) 0.010(5) 0.004(3) 0.004(4)
C4 0.039(5) 0.044(9) 0.043(5) -0.005(5) 0.005(4) -0.009(5)
C5 0.045(5) 0.026(8) 0.047(5) -0.009(5) 0.008(4) -0.015(4)
C6 0.031(4) 0.024(9) 0.048(5) 0.004(5) 0.009(4) 0.000(4)
C7 0.025(4) 0.035(9) 0.052(6) 0.002(5) 0.002(4) -0.008(4)
C8 0.047(6) 0.059(10) 0.064(7) 0.001(6) 0.002(5) -0.002(6)
C9 0.068(8) 0.085(15) 0.080(9) -0.013(9) -0.023(7) -0.002(7)
C10 0.070(8) 0.076(15) 0.070(9) 0.017(8) -0.012(7) 0.008(7)
C11 0.064(7) 0.039(11) 0.086(9) 0.016(7) 0.009(6) 0.003(6)
C12 0.039(5) 0.036(11) 0.053(6) 0.004(5) 0.003(4) -0.005(5)
C13 0.024(4) 0.052(9) 0.046(5) 0.005(5) 0.007(4) 0.005(4)
C14 0.042(5) 0.028(8) 0.060(6) 0.007(5) 0.014(4) -0.004(4)
C15 0.037(5) 0.042(10) 0.083(8) 0.008(6) 0.007(5) 0.004(5)
C16 0.028(5) 0.054(11) 0.122(12) -0.020(8) -0.001(6) -0.007(5)
C17 0.039(6) 0.143(16) 0.091(10) 0.010(10) -0.011(6) 0.007(8)
C18 0.030(5) 0.133(13) 0.068(8) 0.029(8) -0.002(5) 0.003(6)
C19 0.056(6) 0.018(9) 0.054(6) -0.011(5) -0.001(5) 0.006(5)
C20 0.053(6) 0.055(10) 0.034(5) -0.015(5) 0.001(4) -0.003(6)
C21 0.036(4) 0.049(9) 0.040(5) 0.003(5) 0.008(4) 0.009(5)
C22 0.040(5) 0.040(9) 0.050(6) -0.003(6) 0.007(4) 0.004(5)
C23 0.038(5) 0.028(9) 0.057(6) -0.009(6) 0.009(4) 0.000(5)
C24 0.041(5) 0.051(9) 0.029(4) -0.001(5) 0.010(4) 0.002(4)
C25 0.055(6) 0.037(9) 0.030(5) 0.002(5) -0.006(4) 0.001(5)
C26 0.075(8) 0.060(12) 0.065(8) -0.001(7) -0.014(7) -0.012(7)
C27 0.108(13) 0.082(15) 0.074(11) -0.013(9) -0.016(9) -0.024(10)
C28 0.155(18) 0.070(15) 0.046(8) -0.009(7) -0.011(10) -0.011(11)
C29 0.115(12) 0.085(14) 0.053(8) -0.020(8) 0.017(8) 0.003(10)
C30 0.092(10) 0.047(11) 0.077(9) -0.017(7) 0.023(7) -0.008(8)
C31 0.047(5) 0.043(10) 0.039(5) -0.007(5) -0.007(4) 0.000(5)
C32 0.063(7) 0.067(11) 0.046(6) 0.004(6) 0.000(5) 0.021(7)
C33 0.083(9) 0.078(13) 0.051(7) 0.012(7) -0.002(6) 0.036(8)
C34 0.115(13) 0.072(13) 0.047(7) 0.011(8) 0.014(7) -0.001(10)
C35 0.087(9) 0.051(13) 0.061(8) 0.001(7) 0.003(6) -0.027(8)
C36 0.059(7) 0.047(11) 0.055(7) 0.008(6) -0.011(5) -0.006(6)
O3 0.106(8) 0.143(11) 0.096(8) 0.025(7) -0.012(7) -0.002(7)
C37 0.064(8) 0.087(14) 0.078(9) 0.020(9) 0.019(7) 0.006(8)
C39 0.091(12) 0.072(15) 0.168(18) -0.014(11) 0.056(12) -0.017(9)
C38 0.124(13) 0.098(15) 0.068(9) 0.009(9) 0.008(9) -0.023(10)

loop_
_atom_type_symbol
_atom_type_description
_atom_type_scat_dispersion_real
_atom_type_scat_dispersion_imag
_atom_type_scat_source
C C 0.0033 0.0016 'International Tables Vol C Tables 4.2.6.8 and 6.1.1.4'
H H 0.0000 0.0000 'International Tables Vol C Tables 4.2.6.8 and 6.1.1.4'
Cl Cl 0.1484 0.1585 'International Tables Vol C Tables 4.2.6.8 and 6.1.1.4'
N N 0.0061 0.0033 'International Tables Vol C Tables 4.2.6.8 and 6.1.1.4'
O O 0.0106 0.0060 'International Tables Vol C Tables 4.2.6.8 and 6.1.1.4'
Pt Pt -1.7033 8.3905 'International Tables Vol C Tables 4.2.6.8 and 6.1.1.4'

loop_
_geom_angle_atom_site_label_1
_geom_angle_atom_site_label_2
_geom_angle_atom_site_label_3
_geom_angle
N1 Pt1 N2 88.5(3)
N1 Pt1 Cl2 89.3(2)
N2 Pt1 Cl2 177.0(2)
N1 Pt1 Cl1 178.2(2)
N2 Pt1 Cl1 91.1(2)
Cl2 Pt1 Cl1 91.21(10)
C1 N1 C5 117.3(8)
C1 N1 Pt1 123.2(6)
C5 N1 Pt1 119.4(7)
C23 N2 C19 117.8(9)
C23 N2 Pt1 124.5(7)
C19 N2 Pt1 117.7(7)
N1 C1 C2 123.6(8)
C1 C2 C3 119.0(9)
C4 C3 C2 117.6(9)
C4 C3 C6 120.7(9)
C2 C3 C6 121.3(9)
C3 C4 C5 120.3(9)
N1 C5 C4 122.1(9)
O1 C6 C13 108.2(7)
O1 C6 C7 110.0(8)
C13 C6 C7 114.4(8)
O1 C6 C3 105.8(8)
C13 C6 C3 112.5(8)
C7 C6 C3 105.6(7)
C12 C7 C8 118.1(10)
C12 C7 C6 120.3(9)
C8 C7 C6 121.5(11)
C9 C8 C7 120.4(13)
C10 C9 C8 120.4(12)
C11 C10 C9 120.2(12)
C10 C11 C12 119.5(12)
C7 C12 C11 121.2(10)
C14 C13 C18 116.3(9)
C14 C13 C6 124.2(8)
C18 C13 C6 119.5(9)
C13 C14 C15 120.7(10)
C16 C15 C14 121.6(11)
C15 C16 C17 119.7(10)
C18 C17 C16 118.7(12)
C17 C18 C13 123.0(12)
C20 C19 N2 121.8(10)
C19 C20 C21 121.9(11)
C22 C21 C20 114.3(9)
C22 C21 C24 125.5(9)
C20 C21 C24 119.6(9)
C23 C22 C21 121.4(11)
N2 C23 C22 122.7(10)
O2 C24 C31 107.9(8)
O2 C24 C25 109.8(8)
C31 C24 C25 109.1(8)
O2 C24 C21 105.4(7)
C31 C24 C21 112.3(8)
C25 C24 C21 112.2(8)
C30 C25 C26 118.1(12)
C30 C25 C24 120.6(10)
C26 C25 C24 121.0(11)
C27 C26 C25 120.5(16)
C28 C27 C26 121.9(17)
C27 C28 C29 121.1(16)
C28 C29 C30 118.5(15)
C25 C30 C29 119.8(14)
C32 C31 C36 118.0(11)
C32 C31 C24 119.8(10)
C36 C31 C24 122.2(9)
C33 C32 C31 119.0(13)
C34 C33 C32 122.4(13)
C33 C34 C35 118.4(14)
C36 C35 C34 120.7(13)
C35 C36 C31 121.5(11)
O3 C37 C38 121.9(15)
O3 C37 C39 121.6(15)
C38 C37 C39 116.3(14)

loop_
_geom_bond_atom_site_label_1
_geom_bond_atom_site_label_2
_geom_bond_distance
Pt1 N1 2.023(7)
Pt1 N2 2.025(7)
Pt1 Cl2 2.299(2)
Pt1 Cl1 2.301(2)
O1 C6 1.450(12)
O2 C24 1.444(11)
N1 C1 1.316(11)
N1 C5 1.352(11)
N2 C23 1.320(12)
N2 C19 1.358(12)
C1 C2 1.366(12)
C2 C3 1.386(12)
C3 C4 1.361(13)
C3 C6 1.536(12)
C4 C5 1.362(13)
C6 C13 1.527(11)
C6 C7 1.527(13)
C7 C12 1.356(14)
C7 C8 1.395(14)
C8 C9 1.377(17)
C9 C10 1.359(17)
C10 C11 1.359(17)
C11 C12 1.398(15)
C13 C14 1.356(12)
C13 C18 1.405(14)
C14 C15 1.398(13)
C15 C16 1.330(17)
C16 C17 1.382(18)
C17 C18 1.359(15)
C19 C20 1.344(13)
C20 C21 1.399(14)
C21 C22 1.395(13)
C21 C24 1.531(12)
C22 C23 1.357(12)
C24 C31 1.505(14)
C24 C25 1.531(13)
C25 C30 1.377(15)
C25 C26 1.386(15)
C26 C27 1.36(2)
C27 C28 1.32(2)
C28 C29 1.36(2)
C29 C30 1.428(17)
C31 C32 1.390(13)
C31 C36 1.396(15)
C32 C33 1.396(17)
C33 C34 1.336(18)
C34 C35 1.401(18)
C35 C36 1.343(15)
O3 C37 1.223(16)
C37 C38 1.440(18)
C37 C39 1.492(19)
